data_1571011
loop_
_publ_author_name
'Juda, Cristin E.'
'Handford, Rex C.'
'Bartholomew, Amymarie K.'
'Powers, Tamara M.'
'Gu, Nina X.'
'Meyer, Elisabeth'
'Roth, Nikolaj'
'Chen, Yu-Sheng'
'Zheng, Shao-Liang'
'Betley, Theodore A.'

_publ_section_title
;
 Cluster dynamics of heterometallic trinuclear clusters during ligand
 substitution, redox chemistry, and group transfer processes.
;
_journal_issue 21
_journal_name_full 'Chemical science'
_journal_page_first 8242
_journal_page_last 8248
_journal_paper_doi 10.1039/d3sc03606e
_journal_volume 15
_journal_year 2024
_chemical_formula_sum 'C48 H71 Fe2 N7 Si3 Zn'
_chemical_formula_weight 1007.45
_space_group_crystal_system monoclinic
_space_group_IT_number 15
_space_group_name_Hall '-C 2yc'
_space_group_name_H-M_alt 'C 1 2/c 1'
_atom_sites_solution_hydrogens geom
_audit_creation_method SHELXL-2014/7
_audit_update_record
;
2020-03-27 deposited with the CCDC.	2024-02-05 downloaded from the CCDC.
;
_cell_angle_alpha 90
_cell_angle_beta 101.975(3)
_cell_angle_gamma 90
_cell_formula_units_Z 8
_cell_length_a 22.150(4)
_cell_length_b 20.383(3)
_cell_length_c 26.428(4)
_cell_measurement_reflns_used 9921
_cell_measurement_temperature 100(2)
_cell_measurement_theta_max 24.4055
_cell_measurement_theta_min 2.2315
_cell_volume 11672(3)
_computing_cell_refinement 'SAINT 8.35A (Bruker-AXS, 2015)'
_computing_data_collection 'APEX3 v2016.1.0 (Bruker-AXS, 2016)'
_computing_data_reduction 'SAINT 8.35A (Bruker-AXS, 2015)'
_computing_molecular_graphics 'Bruker SHELXTL (Sheldrick, 2015)'
_computing_publication_material 'Bruker SHELXTL (Sheldrick, 2015)'
_computing_structure_refinement 'SHELXL-2014/7 (Sheldrick, 2014)'
_computing_structure_solution 'SHELXT-2014 (Sheldrick, 2015)'
_diffrn_ambient_temperature 100(2)
_diffrn_measured_fraction_theta_full 0.997
_diffrn_measured_fraction_theta_max 0.997
_diffrn_measurement_device_type
;
Bruker D8 goniometer with CCD area detector
;
_diffrn_measurement_method 'omega and phi scans'
_diffrn_radiation_type MoK\a
_diffrn_radiation_wavelength 0.71073
_diffrn_reflns_av_R_equivalents 0.0904
_diffrn_reflns_av_unetI/netI 0.0548
_diffrn_reflns_Laue_measured_fraction_full 0.997
_diffrn_reflns_Laue_measured_fraction_max 0.997
_diffrn_reflns_limit_h_max 26
_diffrn_reflns_limit_h_min -25
_diffrn_reflns_limit_k_max 24
_diffrn_reflns_limit_k_min -24
_diffrn_reflns_limit_l_max 31
_diffrn_reflns_limit_l_min -31
_diffrn_reflns_number 86070
_diffrn_reflns_point_group_measured_fraction_full 0.997
_diffrn_reflns_point_group_measured_fraction_max 0.997
_diffrn_reflns_theta_full 25.158
_diffrn_reflns_theta_max 25.158
_diffrn_reflns_theta_min 1.372
_diffrn_source 'fine-focus sealed tube'
_exptl_absorpt_coefficient_mu 0.994
_exptl_absorpt_correction_T_max 0.7452
_exptl_absorpt_correction_T_min 0.6469
_exptl_absorpt_correction_type multi-scan
_exptl_absorpt_process_details SADABS
_exptl_crystal_colour brown
_exptl_crystal_density_diffrn 1.147
_exptl_crystal_density_method 'not measured'
_exptl_crystal_description plate
_exptl_crystal_F_000 4256
_exptl_crystal_size_max 0.300
_exptl_crystal_size_mid 0.200
_exptl_crystal_size_min 0.100
_refine_diff_density_max 1.323
_refine_diff_density_min -0.801
_refine_diff_density_rms 0.091
_refine_ls_extinction_method none
_refine_ls_goodness_of_fit_ref 1.126
_refine_ls_hydrogen_treatment constr
_refine_ls_matrix_type full
_refine_ls_number_parameters 568
_refine_ls_number_reflns 10413
_refine_ls_number_restraints 0
_refine_ls_restrained_S_all 1.126
_refine_ls_R_factor_all 0.0958
_refine_ls_R_factor_gt 0.0683
_refine_ls_shift/su_max 0.001
_refine_ls_shift/su_mean 0.000
_refine_ls_structure_factor_coef Fsqd
_refine_ls_weighting_details 'w=1/[\s^2^(Fo^2^)+(0.0202P)^2^+118.1326P] where P=(Fo^2^+2Fc^2^)/3'
_refine_ls_weighting_scheme calc
_refine_ls_wR_factor_gt 0.1359
_refine_ls_wR_factor_ref 0.1453
_reflns_Friedel_coverage 0.000
_reflns_number_gt 7862
_reflns_number_total 10413
_reflns_threshold_expression 'I > 2\s(I)'
_cod_data_source_file d3sc03606e2.cif
_cod_data_source_block cj1523_070815_a_sq
_cod_depositor_comments 'Adding full bibliography for 1571003--1571015.cif.'
_cod_original_sg_symbol_H-M 'C 2/c'
_cod_database_code 1571011
_shelx_shelxl_version_number 2014/7
_shelx_space_group_comment
;
The symmetry employed for this shelxl refinement is uniquely defined
by the following loop, which should always be used as a source of
symmetry information in preference to the above space-group names.
They are only intended as comments.
;
_shelx_estimated_absorpt_t_min 0.755
_shelx_estimated_absorpt_t_max 0.907

loop_
_space_group_symop_operation_xyz
'x, y, z'
'-x, y, -z+1/2'
'x+1/2, y+1/2, z'
'-x+1/2, y+1/2, -z+1/2'
'-x, -y, -z'
'x, -y, z-1/2'
'-x+1/2, -y+1/2, -z'
'x+1/2, -y+1/2, z-1/2'

loop_
_atom_site_label
_atom_site_type_symbol
_atom_site_fract_x
_atom_site_fract_y
_atom_site_fract_z
_atom_site_U_iso_or_equiv
_atom_site_adp_type
_atom_site_occupancy
_atom_site_site_symmetry_order
_atom_site_calc_flag
_atom_site_refinement_flags_posn
_atom_site_refinement_flags_adp
_atom_site_refinement_flags_occupancy
_atom_site_disorder_assembly
_atom_site_disorder_group
Fe1 Fe 0.71453(3) 0.54231(4) 0.37474(2) 0.02574(18) Uani 0.6667 1 d . . P A 1
Fe2 Fe 0.73022(3) 0.49812(4) 0.47295(3) 0.02420(17) Uani 0.6667 1 d . . P A 1
Fe3 Fe 0.66851(3) 0.42370(4) 0.39578(3) 0.02939(19) Uani 0.6667 1 d . . P A 1
Si04 Si 0.73854(7) 0.56071(7) 0.58469(5) 0.0244(3) Uani 1 1 d . . . . .
Si06 Si 0.66924(8) 0.65664(8) 0.29564(6) 0.0362(4) Uani 1 1 d . . . . .
N007 N 0.65437(18) 0.5143(2) 0.42059(15) 0.0232(10) Uani 1 1 d . . . . .
N008 N 0.74075(19) 0.4037(2) 0.45552(16) 0.0255(10) Uani 1 1 d . . . . .
N009 N 0.75826(19) 0.5630(2) 0.52422(16) 0.0237(10) Uani 1 1 d . . . . .
N00A N 0.79019(19) 0.5360(2) 0.43070(15) 0.0285(11) Uani 1 1 d . . . . .
N00B N 0.7179(2) 0.4496(2) 0.34478(15) 0.0261(10) Uani 1 1 d . . . . .
N00C N 0.6796(2) 0.5734(2) 0.30776(16) 0.0258(10) Uani 1 1 d . . . . .
N00D N 0.6221(2) 0.3577(2) 0.42063(15) 0.0271(10) Uani 1 1 d . . . . .
C00E C 0.8097(2) 0.5974(3) 0.45620(19) 0.0265(12) Uani 1 1 d . . . . .
C00F C 0.7907(2) 0.6113(3) 0.50324(19) 0.0245(11) Uani 1 1 d . . . . .
C00G C 0.6521(3) 0.3411(2) 0.47090(19) 0.0272(12) Uani 1 1 d . . . . .
C00H C 0.6821(2) 0.4562(2) 0.29285(18) 0.0226(11) Uani 1 1 d . . . . .
C00I C 0.7142(3) 0.3609(3) 0.48860(19) 0.0271(12) Uani 1 1 d . . . . .
C00J C 0.6619(2) 0.5200(3) 0.27478(18) 0.0238(12) Uani 1 1 d . . . . .
C00K C 0.8074(3) 0.5403(3) 0.6382(2) 0.0287(12) Uani 1 1 d . . . . .
C00L C 0.7012(3) 0.6378(3) 0.6009(2) 0.0338(14) Uani 1 1 d . . . . .
H00A H 0.7331 0.6699 0.6153 0.051 Uiso 1 1 calc R U . . .
H00B H 0.6759 0.6282 0.6264 0.051 Uiso 1 1 calc R U . . .
H00C H 0.6749 0.6557 0.5695 0.051 Uiso 1 1 calc R U . . .
C00M C 0.6801(3) 0.4936(3) 0.5797(2) 0.0330(13) Uani 1 1 d . . . . .
H00D H 0.6417 0.5074 0.5565 0.050 Uiso 1 1 calc R U . . .
H00E H 0.6720 0.4843 0.6140 0.050 Uiso 1 1 calc R U . . .
H00F H 0.6959 0.4540 0.5658 0.050 Uiso 1 1 calc R U . . .
C00N C 0.6297(3) 0.4070(3) 0.2127(2) 0.0379(15) Uani 1 1 d . . . . .
H00N H 0.6191 0.3694 0.1915 0.045 Uiso 1 1 calc R U . . .
C00O C 0.8391(3) 0.7182(3) 0.5036(2) 0.0411(15) Uani 1 1 d . . . . .
H00O H 0.8483 0.7599 0.5193 0.049 Uiso 1 1 calc R U . . .
C00P C 0.8009(3) 0.3820(3) 0.4435(2) 0.0348(14) Uani 1 1 d . . . . .
H00P H 0.8153 0.3425 0.4652 0.042 Uiso 1 1 calc R U . . .
C00Q C 0.6665(3) 0.4014(3) 0.2617(2) 0.0336(14) Uani 1 1 d . . . . .
H00Q H 0.6812 0.3594 0.2741 0.040 Uiso 1 1 calc R U . . .
C00R C 0.7477(3) 0.3403(3) 0.5370(2) 0.0352(14) Uani 1 1 d . . . . .
H00R H 0.7903 0.3509 0.5471 0.042 Uiso 1 1 calc R U . . .
C00S C 0.8448(3) 0.6429(3) 0.4355(2) 0.0415(16) Uani 1 1 d . . . . .
H00S H 0.8585 0.6325 0.4047 0.050 Uiso 1 1 calc R U . . .
C00T C 0.8053(3) 0.6734(3) 0.5249(2) 0.0333(13) Uani 1 1 d . . . . .
H00T H 0.7914 0.6849 0.5554 0.040 Uiso 1 1 calc R U . . .
C00V C 0.7878(3) 0.5409(3) 0.6910(2) 0.0429(15) Uani 1 1 d . . . . .
H00G H 0.7764 0.5857 0.6990 0.064 Uiso 1 1 calc R U . . .
H00H H 0.8222 0.5258 0.7180 0.064 Uiso 1 1 calc R U . . .
H00I H 0.7523 0.5117 0.6896 0.064 Uiso 1 1 calc R U . . .
C00W C 0.6243(3) 0.5242(3) 0.2254(2) 0.0352(14) Uani 1 1 d . . . . .
H00W H 0.6091 0.5657 0.2122 0.042 Uiso 1 1 calc R U . . .
C00X C 0.6087(3) 0.4683(3) 0.1954(2) 0.0396(16) Uani 1 1 d . . . . .
H00X H 0.5828 0.4725 0.1621 0.048 Uiso 1 1 calc R U . . .
C00Y C 0.6244(3) 0.3072(3) 0.5062(2) 0.0395(15) Uani 1 1 d . . . . .
H00Y H 0.5819 0.2958 0.4968 0.047 Uiso 1 1 calc R U . . .
C00Z C 0.7198(3) 0.3054(3) 0.5694(2) 0.0426(16) Uani 1 1 d . . . . .
H00Z H 0.7426 0.2917 0.6022 0.051 Uiso 1 1 calc R U . . .
C010 C 0.6836(3) 0.6975(3) 0.3609(2) 0.0438(16) Uani 1 1 d . . . . .
H01A H 0.6509 0.6853 0.3790 0.066 Uiso 1 1 calc R U . . .
H01B H 0.6838 0.7452 0.3564 0.066 Uiso 1 1 calc R U . . .
H01C H 0.7237 0.6833 0.3812 0.066 Uiso 1 1 calc R U . . .
C011 C 0.8409(2) 0.4940(3) 0.4204(2) 0.0367(14) Uani 1 1 d . . . . .
H011 H 0.8797 0.5206 0.4281 0.044 Uiso 1 1 calc R U . . .
C012 C 0.8504(2) 0.4347(3) 0.4566(2) 0.0379(15) Uani 1 1 d . . . . .
H01D H 0.8910 0.4147 0.4557 0.046 Uiso 1 1 calc R U . . .
H01E H 0.8519 0.4501 0.4923 0.046 Uiso 1 1 calc R U . . .
C013 C 0.8599(3) 0.7024(3) 0.4588(2) 0.0442(17) Uani 1 1 d . . . . .
H013 H 0.8844 0.7326 0.4446 0.053 Uiso 1 1 calc R U . . .
C014 C 0.8309(3) 0.4713(3) 0.6292(2) 0.0349(14) Uani 1 1 d . . . . .
H01F H 0.7984 0.4391 0.6304 0.052 Uiso 1 1 calc R U . . .
H01G H 0.8672 0.4612 0.6562 0.052 Uiso 1 1 calc R U . . .
H01H H 0.8422 0.4696 0.5953 0.052 Uiso 1 1 calc R U . . .
C015 C 0.7807(3) 0.4198(3) 0.3489(2) 0.0358(14) Uani 1 1 d . . . . .
H015 H 0.7832 0.4027 0.3139 0.043 Uiso 1 1 calc R U . . .
C016 C 0.8601(3) 0.5890(3) 0.6404(2) 0.0383(14) Uani 1 1 d . . . . .
H01I H 0.8723 0.5902 0.6068 0.057 Uiso 1 1 calc R U . . .
H01J H 0.8954 0.5754 0.6672 0.057 Uiso 1 1 calc R U . . .
H01K H 0.8466 0.6328 0.6485 0.057 Uiso 1 1 calc R U . . .
C017 C 0.7919(3) 0.3618(3) 0.3869(2) 0.0425(16) Uani 1 1 d . . . . .
H01L H 0.7564 0.3315 0.3785 0.051 Uiso 1 1 calc R U . . .
H01M H 0.8290 0.3377 0.3819 0.051 Uiso 1 1 calc R U . . .
C018 C 0.6581(3) 0.2900(3) 0.5545(2) 0.0480(17) Uani 1 1 d . . . . .
H018 H 0.6383 0.2672 0.5778 0.058 Uiso 1 1 calc R U . . .
C019 C 0.8315(3) 0.4709(3) 0.3640(2) 0.0389(15) Uani 1 1 d . . . . .
H01N H 0.8215 0.5095 0.3410 0.047 Uiso 1 1 calc R U . . .
H01O H 0.8708 0.4523 0.3582 0.047 Uiso 1 1 calc R U . . .
C01A C 0.4859(3) 0.3414(3) 0.4170(2) 0.0413(15) Uani 1 1 d . . . . .
H01P H 0.4481 0.3251 0.3945 0.062 Uiso 0.507(9) 1 calc R U P A 1
H01Q H 0.4937 0.3169 0.4496 0.062 Uiso 0.507(9) 1 calc R U P A 1
H01R H 0.4811 0.3881 0.4241 0.062 Uiso 0.507(9) 1 calc R U P A 1
H01S H 0.4481 0.3251 0.3945 0.062 Uiso 0.493(9) 1 calc R U P A 2
H01T H 0.4937 0.3169 0.4496 0.062 Uiso 0.493(9) 1 calc R U P A 2
H01U H 0.4811 0.3881 0.4241 0.062 Uiso 0.493(9) 1 calc R U P A 2
C01B C 0.7273(4) 0.6889(3) 0.2582(2) 0.0514(18) Uani 1 1 d . . . . .
C01C C 0.5889(3) 0.6784(3) 0.2617(3) 0.062(2) Uani 1 1 d . . . . .
H01V H 0.5853 0.6741 0.2242 0.093 Uiso 1 1 calc R U . . .
H01W H 0.5799 0.7237 0.2700 0.093 Uiso 1 1 calc R U . . .
H01X H 0.5595 0.6488 0.2730 0.093 Uiso 1 1 calc R U . . .
C01E C 0.5389(3) 0.3846(4) 0.3261(2) 0.064(2) Uani 1 1 d . . . . .
H01Y H 0.4999 0.3726 0.3031 0.096 Uiso 0.507(9) 1 calc R U P A 1
H H 0.5371 0.4304 0.3369 0.096 Uiso 0.507(9) 1 calc R U P A 1
HA H 0.5729 0.3791 0.3079 0.096 Uiso 0.507(9) 1 calc R U P A 1
HB H 0.4999 0.3726 0.3031 0.096 Uiso 0.493(9) 1 calc R U P A 2
HC H 0.5371 0.4304 0.3369 0.096 Uiso 0.493(9) 1 calc R U P A 2
HD H 0.5729 0.3791 0.3079 0.096 Uiso 0.493(9) 1 calc R U P A 2
C01G C 0.7933(4) 0.6845(4) 0.2910(3) 0.076(3) Uani 1 1 d . . . . .
H01Z H 0.7972 0.7136 0.3210 0.114 Uiso 1 1 calc R U . . .
HE H 0.8229 0.6978 0.2700 0.114 Uiso 1 1 calc R U . . .
HF H 0.8019 0.6392 0.3028 0.114 Uiso 1 1 calc R U . . .
Si05 Si 0.55210(7) 0.33042(9) 0.38436(6) 0.0348(4) Uani 0.507(9) 1 d . . P A 1
C7 C 0.5541(13) 0.2482(14) 0.3534(6) 0.043(4) Uani 0.507(9) 1 d . . P A 1
C9 C 0.4911(13) 0.2325(11) 0.3207(9) 0.050(4) Uani 0.507(9) 1 d . . P A 1
H9A H 0.4615 0.2265 0.3433 0.076 Uiso 0.507(9) 1 calc R U P A 1
H9B H 0.4935 0.1921 0.3012 0.076 Uiso 0.507(9) 1 calc R U P A 1
H9C H 0.4775 0.2687 0.2967 0.076 Uiso 0.507(9) 1 calc R U P A 1
C01J C 0.7249(5) 0.6500(4) 0.2084(3) 0.092(3) Uani 1 1 d . . . . .
H01 H 0.7296 0.6031 0.2166 0.138 Uiso 1 1 calc R U . . .
HG H 0.7584 0.6643 0.1919 0.138 Uiso 1 1 calc R U . . .
HH H 0.6852 0.6575 0.1848 0.138 Uiso 1 1 calc R U . . .
C01K C 0.7143(5) 0.7612(4) 0.2440(4) 0.097(3) Uani 1 1 d . . . . .
H0AA H 0.6713 0.7661 0.2258 0.145 Uiso 1 1 calc R U . . .
HI H 0.7417 0.7759 0.2215 0.145 Uiso 1 1 calc R U . . .
HJ H 0.7216 0.7878 0.2756 0.145 Uiso 1 1 calc R U . . .
C1 C 0.59661(19) 0.5399(3) 0.42236(19) 0.0399(15) Uani 0.587(5) 1 d G . P A 1
C2 C 0.5651(3) 0.5850(3) 0.3871(2) 0.075(4) Uani 0.587(5) 1 d G . P A 1
H2 H 0.5845 0.6034 0.3615 0.090 Uiso 0.587(5) 1 calc R U P A 1
C4 C 0.5051(3) 0.6030(3) 0.3891(3) 0.064(4) Uani 0.587(5) 1 d G . P A 1
H4 H 0.4835 0.6338 0.3650 0.076 Uiso 0.587(5) 1 calc R U P A 1
C3 C 0.4767(2) 0.5760(4) 0.4265(3) 0.063(3) Uani 0.587(5) 1 d G . P A 1
H3 H 0.4357 0.5884 0.4279 0.075 Uiso 0.587(5) 1 calc R U P A 1
C5 C 0.5083(3) 0.5310(4) 0.4618(3) 0.073(4) Uani 0.587(5) 1 d G . P A 1
H5 H 0.4889 0.5126 0.4874 0.087 Uiso 0.587(5) 1 calc R U P A 1
C6 C 0.5682(3) 0.5129(3) 0.45975(19) 0.039(2) Uani 0.587(5) 1 d G . P A 1
H6 H 0.5898 0.4821 0.4839 0.047 Uiso 0.587(5) 1 calc R U P A 1
C10 C 0.6050(8) 0.2469(8) 0.3191(6) 0.056(2) Uani 0.507(9) 1 d . . P A 1
H10A H 0.5936 0.2779 0.2904 0.085 Uiso 0.507(9) 1 calc R U P A 1
H10B H 0.6079 0.2026 0.3054 0.085 Uiso 0.507(9) 1 calc R U P A 1
H10C H 0.6450 0.2595 0.3404 0.085 Uiso 0.507(9) 1 calc R U P A 1
C8 C 0.5763(8) 0.2008(8) 0.3965(7) 0.056(2) Uani 0.507(9) 1 d . . P A 1
H8A H 0.6171 0.2143 0.4156 0.085 Uiso 0.507(9) 1 calc R U P A 1
H8B H 0.5790 0.1568 0.3822 0.085 Uiso 0.507(9) 1 calc R U P A 1
H8C H 0.5473 0.2002 0.4199 0.085 Uiso 0.507(9) 1 calc R U P A 1
Si1 Si 0.55210(7) 0.33042(9) 0.38436(6) 0.0348(4) Uani 0.493(9) 1 d . . P A 2
C1A C 0.4893(4) 0.5680(6) 0.3999(5) 0.073(4) Uani 0.413(5) 1 d G . P A 2
H1A H 0.4502 0.5557 0.3797 0.087 Uiso 0.413(5) 1 calc R U P A 2
C4A C 0.4944(4) 0.6233(6) 0.4312(5) 0.063(3) Uani 0.413(5) 1 d G . P A 2
H4A H 0.4589 0.6489 0.4325 0.075 Uiso 0.413(5) 1 calc R U P A 2
C5A C 0.5515(4) 0.6412(4) 0.4607(4) 0.064(4) Uani 0.413(5) 1 d G . P A 2
H5A H 0.5551 0.6790 0.4822 0.076 Uiso 0.413(5) 1 calc R U P A 2
C6A C 0.6035(4) 0.6037(6) 0.4589(4) 0.039(2) Uani 0.413(5) 1 d G . P A 2
H6A H 0.6426 0.6157 0.4790 0.047 Uiso 0.413(5) 1 calc R U P A 2
C2A C 0.59661(19) 0.5399(3) 0.42236(19) 0.0399(15) Uani 0.413(5) 1 d G . P A 2
C3A C 0.5412(5) 0.5305(6) 0.3980(5) 0.075(4) Uani 0.413(5) 1 d G . P A 2
H3A H 0.5347 0.4933 0.3759 0.090 Uiso 0.413(5) 1 calc R U P A 2
C7A C 0.5592(13) 0.2368(14) 0.3736(7) 0.043(4) Uani 0.493(9) 1 d . . P A 2
C8A C 0.5645(8) 0.1931(8) 0.4230(7) 0.056(2) Uani 0.493(9) 1 d . . P A 2
H8AA H 0.6033 0.2029 0.4472 0.085 Uiso 0.493(9) 1 calc R U P A 2
H8AB H 0.5639 0.1467 0.4131 0.085 Uiso 0.493(9) 1 calc R U P A 2
H8AC H 0.5297 0.2022 0.4395 0.085 Uiso 0.493(9) 1 calc R U P A 2
C10A C 0.6080(8) 0.2217(8) 0.3450(7) 0.056(2) Uani 0.493(9) 1 d . . P A 2
H10D H 0.5999 0.2454 0.3121 0.085 Uiso 0.493(9) 1 calc R U P A 2
H10E H 0.6085 0.1744 0.3384 0.085 Uiso 0.493(9) 1 calc R U P A 2
H10F H 0.6481 0.2352 0.3656 0.085 Uiso 0.493(9) 1 calc R U P A 2
C9A C 0.4978(13) 0.2111(11) 0.3378(9) 0.050(4) Uani 0.493(9) 1 d . . P A 2
H9AA H 0.4647 0.2107 0.3574 0.076 Uiso 0.493(9) 1 calc R U P A 2
H9AB H 0.5043 0.1665 0.3261 0.076 Uiso 0.493(9) 1 calc R U P A 2
H9AC H 0.4863 0.2401 0.3078 0.076 Uiso 0.493(9) 1 calc R U P A 2
Zn1 Zn 0.71453(3) 0.54231(4) 0.37474(2) 0.02574(18) Uani 0.3333 1 d . . P A 2
Zn2 Zn 0.73022(3) 0.49812(4) 0.47295(3) 0.02420(17) Uani 0.3333 1 d . . P A 2
Zn3 Zn 0.66851(3) 0.42370(4) 0.39578(3) 0.02939(19) Uani 0.3333 1 d . . P A 2

loop_
_atom_site_aniso_label
_atom_site_aniso_U_11
_atom_site_aniso_U_22
_atom_site_aniso_U_33
_atom_site_aniso_U_23
_atom_site_aniso_U_13
_atom_site_aniso_U_12
Fe1 0.0261(4) 0.0277(4) 0.0210(3) -0.0096(3) -0.0006(3) 0.0089(3)
Fe2 0.0214(4) 0.0303(4) 0.0219(3) -0.0024(3) 0.0069(3) 0.0033(3)
Fe3 0.0287(4) 0.0384(5) 0.0203(3) 0.0053(3) 0.0032(3) 0.0102(3)
Si04 0.0307(8) 0.0192(8) 0.0266(7) -0.0026(6) 0.0132(6) 0.0012(6)
Si06 0.0471(10) 0.0182(8) 0.0413(9) 0.0034(7) 0.0050(8) -0.0046(7)
N007 0.020(2) 0.023(2) 0.026(2) -0.0010(18) 0.0040(18) 0.0061(18)
N008 0.024(2) 0.024(2) 0.027(2) 0.0023(19) 0.0005(18) 0.0110(19)
N009 0.028(2) 0.016(2) 0.029(2) 0.0004(18) 0.0093(19) 0.0036(18)
N00A 0.017(2) 0.047(3) 0.022(2) -0.012(2) 0.0060(18) -0.003(2)
N00B 0.039(3) 0.025(2) 0.018(2) -0.0012(18) 0.0129(19) 0.006(2)
N00C 0.032(3) 0.020(2) 0.025(2) -0.0004(19) 0.0058(19) -0.003(2)
N00D 0.031(3) 0.029(3) 0.020(2) 0.0033(19) 0.0026(19) 0.012(2)
C00E 0.017(3) 0.038(3) 0.024(3) 0.006(2) 0.002(2) 0.001(2)
C00F 0.020(3) 0.027(3) 0.027(3) 0.003(2) 0.005(2) 0.004(2)
C00G 0.037(3) 0.019(3) 0.024(3) 0.002(2) 0.001(2) 0.014(2)
C00H 0.037(3) 0.016(3) 0.017(2) 0.001(2) 0.012(2) -0.006(2)
C00I 0.040(3) 0.023(3) 0.019(3) -0.004(2) 0.006(2) 0.007(2)
C00J 0.030(3) 0.027(3) 0.015(2) -0.001(2) 0.008(2) -0.010(2)
C00K 0.035(3) 0.024(3) 0.028(3) -0.003(2) 0.011(2) 0.002(3)
C00L 0.041(4) 0.023(3) 0.042(3) -0.004(3) 0.022(3) -0.002(3)
C00M 0.037(3) 0.029(3) 0.038(3) -0.005(3) 0.017(3) -0.002(3)
C00N 0.043(4) 0.044(4) 0.034(3) -0.022(3) 0.024(3) -0.024(3)
C00O 0.031(3) 0.033(3) 0.057(4) 0.006(3) 0.005(3) -0.001(3)
C00P 0.033(3) 0.039(4) 0.033(3) 0.004(3) 0.008(3) 0.019(3)
C00Q 0.049(4) 0.031(3) 0.029(3) -0.008(2) 0.025(3) -0.010(3)
C00R 0.048(4) 0.021(3) 0.029(3) 0.003(2) -0.008(3) 0.009(3)
C00S 0.030(3) 0.067(5) 0.027(3) 0.004(3) 0.004(3) -0.019(3)
C00T 0.036(3) 0.025(3) 0.041(3) -0.001(3) 0.012(3) -0.002(3)
C00V 0.055(4) 0.044(4) 0.031(3) 0.000(3) 0.013(3) 0.007(3)
C00W 0.039(3) 0.038(4) 0.028(3) 0.003(3) 0.007(3) -0.003(3)
C00X 0.034(3) 0.065(5) 0.020(3) -0.010(3) 0.006(2) -0.020(3)
C00Y 0.037(4) 0.045(4) 0.036(3) 0.017(3) 0.006(3) 0.012(3)
C00Z 0.061(5) 0.038(4) 0.023(3) 0.010(3) -0.006(3) 0.017(3)
C010 0.058(4) 0.020(3) 0.055(4) -0.014(3) 0.015(3) -0.003(3)
C011 0.019(3) 0.056(4) 0.036(3) -0.005(3) 0.008(2) 0.007(3)
C012 0.022(3) 0.061(4) 0.032(3) 0.005(3) 0.008(2) 0.020(3)
C013 0.027(3) 0.061(5) 0.043(4) 0.019(3) 0.005(3) -0.012(3)
C014 0.038(3) 0.028(3) 0.039(3) -0.001(3) 0.009(3) 0.001(3)
C015 0.044(4) 0.040(4) 0.028(3) -0.005(3) 0.017(3) 0.018(3)
C016 0.041(4) 0.035(4) 0.036(3) -0.003(3) 0.001(3) -0.004(3)
C017 0.053(4) 0.038(4) 0.039(3) 0.002(3) 0.014(3) 0.024(3)
C018 0.066(5) 0.043(4) 0.037(3) 0.021(3) 0.014(3) 0.012(4)
C019 0.033(3) 0.056(4) 0.035(3) 0.004(3) 0.023(3) 0.014(3)
C01A 0.037(4) 0.053(4) 0.037(3) 0.010(3) 0.015(3) 0.004(3)
C01B 0.076(5) 0.034(4) 0.044(4) 0.005(3) 0.011(4) -0.022(4)
C01C 0.064(5) 0.037(4) 0.080(5) 0.016(4) 0.005(4) 0.014(4)
C01E 0.026(3) 0.143(8) 0.024(3) 0.020(4) 0.006(3) 0.016(4)
C01G 0.072(6) 0.091(7) 0.072(5) 0.018(5) 0.030(5) -0.024(5)
Si05 0.0239(8) 0.0488(11) 0.0303(8) -0.0067(8) 0.0024(7) 0.0092(8)
C7 0.038(6) 0.060(10) 0.023(11) -0.010(10) -0.014(10) 0.009(6)
C9 0.057(7) 0.034(12) 0.051(12) -0.004(6) -0.011(9) 0.001(8)
C01J 0.143(9) 0.087(7) 0.059(5) -0.005(5) 0.056(6) -0.064(6)
C01K 0.106(8) 0.046(5) 0.137(9) 0.042(5) 0.021(7) -0.018(5)
C1 0.024(3) 0.062(4) 0.035(3) -0.002(3) 0.008(2) 0.019(3)
C2 0.024(5) 0.087(9) 0.115(9) 0.038(8) 0.018(6) 0.022(6)
C4 0.018(5) 0.032(5) 0.136(10) 0.042(6) 0.005(5) 0.004(4)
C3 0.033(6) 0.048(7) 0.108(9) -0.042(7) 0.013(6) 0.007(5)
C5 0.042(6) 0.101(10) 0.071(7) -0.043(7) 0.005(5) 0.023(6)
C6 0.035(5) 0.058(6) 0.024(4) -0.003(4) 0.006(3) 0.013(4)
C10 0.068(5) 0.038(5) 0.070(7) -0.003(4) 0.028(5) 0.007(4)
C8 0.068(5) 0.038(5) 0.070(7) -0.003(4) 0.028(5) 0.007(4)
Si1 0.0239(8) 0.0488(11) 0.0303(8) -0.0067(8) 0.0024(7) 0.0092(8)
C1A 0.042(6) 0.101(10) 0.071(7) -0.043(7) 0.005(5) 0.023(6)
C4A 0.033(6) 0.048(7) 0.108(9) -0.042(7) 0.013(6) 0.007(5)
C5A 0.018(5) 0.032(5) 0.136(10) 0.042(6) 0.005(5) 0.004(4)
C6A 0.035(5) 0.058(6) 0.024(4) -0.003(4) 0.006(3) 0.013(4)
C2A 0.024(3) 0.062(4) 0.035(3) -0.002(3) 0.008(2) 0.019(3)
C3A 0.024(5) 0.087(9) 0.115(9) 0.038(8) 0.018(6) 0.022(6)
C7A 0.038(6) 0.060(10) 0.023(11) -0.010(10) -0.014(10) 0.009(6)
C8A 0.068(5) 0.038(5) 0.070(7) -0.003(4) 0.028(5) 0.007(4)
C10A 0.068(5) 0.038(5) 0.070(7) -0.003(4) 0.028(5) 0.007(4)
C9A 0.057(7) 0.034(12) 0.051(12) -0.004(6) -0.011(9) 0.001(8)
Zn1 0.0261(4) 0.0277(4) 0.0210(3) -0.0096(3) -0.0006(3) 0.0089(3)
Zn2 0.0214(4) 0.0303(4) 0.0219(3) -0.0024(3) 0.0069(3) 0.0033(3)
Zn3 0.0287(4) 0.0384(5) 0.0203(3) 0.0053(3) 0.0032(3) 0.0102(3)

loop_
_atom_type_symbol
_atom_type_description
_atom_type_scat_dispersion_real
_atom_type_scat_dispersion_imag
_atom_type_scat_source
C C 0.0033 0.0016 'International Tables Vol C Tables 4.2.6.8 and 6.1.1.4'
H H 0.0000 0.0000 'International Tables Vol C Tables 4.2.6.8 and 6.1.1.4'
Fe Fe 0.3463 0.8444 'International Tables Vol C Tables 4.2.6.8 and 6.1.1.4'
N N 0.0061 0.0033 'International Tables Vol C Tables 4.2.6.8 and 6.1.1.4'
Si Si 0.0817 0.0704 'International Tables Vol C Tables 4.2.6.8 and 6.1.1.4'
Zn Zn 0.2839 1.4301 'International Tables Vol C Tables 4.2.6.8 and 6.1.1.4'

loop_
_geom_angle_atom_site_label_1
_geom_angle_atom_site_label_2
_geom_angle_atom_site_label_3
_geom_angle
_geom_angle_site_symmetry_1
_geom_angle_site_symmetry_3
_geom_angle_publ_flag
N00C Fe1 N00A 146.50(19) . . ?
N00C Fe1 N00B 89.33(17) . . ?
N00A Fe1 N00B 97.71(18) . . ?
N00C Fe1 N007 117.09(18) . . ?
N00A Fe1 N007 95.31(17) . . ?
N00B Fe1 N007 92.98(16) . . ?
N00C Fe1 Fe2 163.50(14) . . ?
N00A Fe1 Fe2 49.13(12) . . ?
N00B Fe1 Fe2 93.21(11) . . ?
N007 Fe1 Fe2 46.52(11) . . ?
N00C Fe1 Fe3 113.03(13) . . ?
N00A Fe1 Fe3 94.82(14) . . ?
N00B Fe1 Fe3 46.26(12) . . ?
N007 Fe1 Fe3 47.07(12) . . ?
Fe2 Fe1 Fe3 59.15(3) . . ?
N009 Fe2 N007 119.23(17) . . ?
N009 Fe2 N008 142.66(17) . . ?
N007 Fe2 N008 97.02(17) . . ?
N009 Fe2 N00A 88.46(17) . . ?
N007 Fe2 N00A 96.23(17) . . ?
N008 Fe2 N00A 96.70(18) . . ?
N009 Fe2 Fe3 167.27(13) . . ?
N007 Fe2 Fe3 48.22(12) . . ?
N008 Fe2 Fe3 49.18(12) . . ?
N00A Fe2 Fe3 94.84(12) . . ?
N009 Fe2 Fe1 114.21(13) . . ?
N007 Fe2 Fe1 49.32(12) . . ?
N008 Fe2 Fe1 95.57(12) . . ?
N00A Fe2 Fe1 47.25(12) . . ?
Fe3 Fe2 Fe1 60.88(3) . . ?
N00D Fe3 N00B 147.65(18) . . ?
N00D Fe3 N007 114.10(18) . . ?
N00B Fe3 N007 97.06(17) . . ?
N00D Fe3 N008 89.13(18) . . ?
N00B Fe3 N008 97.14(18) . . ?
N007 Fe3 N008 94.65(17) . . ?
N00D Fe3 Fe2 111.50(13) . . ?
N00B Fe3 Fe2 95.76(13) . . ?
N007 Fe3 Fe2 47.09(12) . . ?
N008 Fe3 Fe2 47.91(12) . . ?
N00D Fe3 Fe1 162.73(13) . . ?
N00B Fe3 Fe1 48.71(12) . . ?
N007 Fe3 Fe1 48.73(12) . . ?
N008 Fe3 Fe1 93.90(13) . . ?
Fe2 Fe3 Fe1 59.97(3) . . ?
N009 Si04 C00L 113.3(2) . . ?
N009 Si04 C00M 104.8(2) . . ?
C00L Si04 C00M 107.4(3) . . ?
N009 Si04 C00K 111.9(2) . . ?
C00L Si04 C00K 109.8(3) . . ?
C00M Si04 C00K 109.3(3) . . ?
N00C Si06 C01C 113.4(3) . . ?
N00C Si06 C010 105.8(2) . . ?
C01C Si06 C010 107.3(3) . . ?
N00C Si06 C01B 111.0(3) . . ?
C01C Si06 C01B 110.4(3) . . ?
C010 Si06 C01B 108.7(3) . . ?
C2A N007 Zn2 134.0(3) . . ?
C1 N007 Fe2 134.0(3) . . ?
C2A N007 Zn3 124.3(4) . . ?
Zn2 N007 Zn3 84.68(16) . . ?
C1 N007 Fe3 124.3(4) . . ?
Fe2 N007 Fe3 84.68(16) . . ?
C1 N007 Fe1 128.9(3) . . ?
Fe2 N007 Fe1 84.15(16) . . ?
Fe3 N007 Fe1 84.20(15) . . ?
C2A N007 Zn1 128.9(3) . . ?
Zn2 N007 Zn1 84.15(16) . . ?
Zn3 N007 Zn1 84.20(15) . . ?
C00I N008 C00P 116.1(4) . . ?
C00I N008 Zn2 111.1(3) . . ?
C00P N008 Zn2 119.0(4) . . ?
C00I N008 Fe2 111.1(3) . . ?
C00P N008 Fe2 119.0(4) . . ?
C00I N008 Zn3 103.7(3) . . ?
C00P N008 Zn3 118.9(3) . . ?
Zn2 N008 Zn3 82.91(15) . . ?
C00I N008 Fe3 103.7(3) . . ?
C00P N008 Fe3 118.9(3) . . ?
Fe2 N008 Fe3 82.91(15) . . ?
C00F N009 Si04 129.0(3) . . ?
C00F N009 Zn2 109.0(3) . . ?
Si04 N009 Zn2 121.8(2) . . ?
C00F N009 Fe2 109.0(3) . . ?
Si04 N009 Fe2 121.8(2) . . ?
C00E N00A C011 114.9(4) . . ?
C00E N00A Zn1 114.4(3) . . ?
C011 N00A Zn1 116.9(3) . . ?
C00E N00A Fe1 114.4(3) . . ?
C011 N00A Fe1 116.9(3) . . ?
C00E N00A Zn2 103.7(3) . . ?
C011 N00A Zn2 118.8(4) . . ?
Zn1 N00A Zn2 83.61(16) . . ?
C00E N00A Fe2 103.7(3) . . ?
C011 N00A Fe2 118.8(4) . . ?
Fe1 N00A Fe2 83.61(16) . . ?
C00H N00B C015 115.2(4) . . ?
C00H N00B Zn3 113.6(3) . . ?
C015 N00B Zn3 118.6(3) . . ?
C00H N00B Fe3 113.6(3) . . ?
C015 N00B Fe3 118.6(3) . . ?
C00H N00B Fe1 103.0(3) . . ?
C015 N00B Fe1 116.9(3) . . ?
Fe3 N00B Fe1 85.02(15) . . ?
C00H N00B Zn1 103.0(3) . . ?
C015 N00B Zn1 116.9(3) . . ?
Zn3 N00B Zn1 85.02(15) . . ?
C00J N00C Si06 129.6(3) . . ?
C00J N00C Zn1 109.2(3) . . ?
Si06 N00C Zn1 121.0(2) . . ?
C00J N00C Fe1 109.2(3) . . ?
Si06 N00C Fe1 121.0(2) . . ?
C00G N00D Si1 129.8(4) . . ?
C00G N00D Si05 129.8(4) . . ?
C00G N00D Zn3 108.5(4) . . ?
Si1 N00D Zn3 121.6(2) . . ?
C00G N00D Fe3 108.5(4) . . ?
Si05 N00D Fe3 121.6(2) . . ?
C00S C00E C00F 120.1(5) . . ?
C00S C00E N00A 122.1(5) . . ?
C00F C00E N00A 117.8(4) . . ?
C00T C00F N009 124.6(5) . . ?
C00T C00F C00E 117.0(5) . . ?
N009 C00F C00E 118.4(5) . . ?
N00D C00G C00Y 124.4(5) . . ?
N00D C00G C00I 118.8(5) . . ?
C00Y C00G C00I 116.8(5) . . ?
C00Q C00H C00J 120.9(5) . . ?
C00Q C00H N00B 120.7(5) . . ?
C00J C00H N00B 118.5(4) . . ?
C00R C00I C00G 120.7(5) . . ?
C00R C00I N008 121.8(5) . . ?
C00G C00I N008 117.5(4) . . ?
C00W C00J N00C 124.7(5) . . ?
C00W C00J C00H 117.0(5) . . ?
N00C C00J C00H 118.3(4) . . ?
C016 C00K C014 108.6(5) . . ?
C016 C00K C00V 108.5(5) . . ?
C014 C00K C00V 108.4(5) . . ?
C016 C00K Si04 112.1(4) . . ?
C014 C00K Si04 109.4(4) . . ?
C00V C00K Si04 109.8(4) . . ?
Si04 C00L H00A 109.5 . . ?
Si04 C00L H00B 109.5 . . ?
H00A C00L H00B 109.5 . . ?
Si04 C00L H00C 109.5 . . ?
H00A C00L H00C 109.5 . . ?
H00B C00L H00C 109.5 . . ?
Si04 C00M H00D 109.5 . . ?
Si04 C00M H00E 109.5 . . ?
H00D C00M H00E 109.5 . . ?
Si04 C00M H00F 109.5 . . ?
H00D C00M H00F 109.5 . . ?
H00E C00M H00F 109.5 . . ?
C00X C00N C00Q 118.6(5) . . ?
C00X C00N H00N 120.7 . . ?
C00Q C00N H00N 120.7 . . ?
C00T C00O C013 120.0(6) . . ?
C00T C00O H00O 120.0 . . ?
C013 C00O H00O 120.0 . . ?
N008 C00P C012 111.9(5) . . ?
N008 C00P C017 110.3(5) . . ?
C012 C00P C017 110.6(5) . . ?
N008 C00P H00P 107.9 . . ?
C012 C00P H00P 107.9 . . ?
C017 C00P H00P 107.9 . . ?
C00N C00Q C00H 120.9(6) . . ?
C00N C00Q H00Q 119.5 . . ?
C00H C00Q H00Q 119.5 . . ?
C00Z C00R C00I 120.5(6) . . ?
C00Z C00R H00R 119.7 . . ?
C00I C00R H00R 119.7 . . ?
C013 C00S C00E 121.1(6) . . ?
C013 C00S H00S 119.4 . . ?
C00E C00S H00S 119.4 . . ?
C00O C00T C00F 122.1(5) . . ?
C00O C00T H00T 119.0 . . ?
C00F C00T H00T 119.0 . . ?
C00K C00V H00G 109.5 . . ?
C00K C00V H00H 109.5 . . ?
H00G C00V H00H 109.5 . . ?
C00K C00V H00I 109.5 . . ?
H00G C00V H00I 109.5 . . ?
H00H C00V H00I 109.5 . . ?
C00X C00W C00J 120.8(6) . . ?
C00X C00W H00W 119.6 . . ?
C00J C00W H00W 119.6 . . ?
C00N C00X C00W 121.8(5) . . ?
C00N C00X H00X 119.1 . . ?
C00W C00X H00X 119.1 . . ?
C018 C00Y C00G 120.8(6) . . ?
C018 C00Y H00Y 119.6 . . ?
C00G C00Y H00Y 119.6 . . ?
C00R C00Z C018 119.5(5) . . ?
C00R C00Z H00Z 120.3 . . ?
C018 C00Z H00Z 120.3 . . ?
Si06 C010 H01A 109.5 . . ?
Si06 C010 H01B 109.5 . . ?
H01A C010 H01B 109.5 . . ?
Si06 C010 H01C 109.5 . . ?
H01A C010 H01C 109.5 . . ?
H01B C010 H01C 109.5 . . ?
N00A C011 C012 110.7(4) . . ?
N00A C011 C019 113.6(4) . . ?
C012 C011 C019 109.8(5) . . ?
N00A C011 H011 107.5 . . ?
C012 C011 H011 107.5 . . ?
C019 C011 H011 107.5 . . ?
C00P C012 C011 114.6(5) . . ?
C00P C012 H01D 108.6 . . ?
C011 C012 H01D 108.6 . . ?
C00P C012 H01E 108.6 . . ?
C011 C012 H01E 108.6 . . ?
H01D C012 H01E 107.6 . . ?
C00S C013 C00O 119.6(6) . . ?
C00S C013 H013 120.2 . . ?
C00O C013 H013 120.2 . . ?
C00K C014 H01F 109.5 . . ?
C00K C014 H01G 109.5 . . ?
H01F C014 H01G 109.5 . . ?
C00K C014 H01H 109.5 . . ?
H01F C014 H01H 109.5 . . ?
H01G C014 H01H 109.5 . . ?
N00B C015 C019 111.4(5) . . ?
N00B C015 C017 112.4(5) . . ?
C019 C015 C017 110.1(5) . . ?
N00B C015 H015 107.6 . . ?
C019 C015 H015 107.6 . . ?
C017 C015 H015 107.6 . . ?
C00K C016 H01I 109.5 . . ?
C00K C016 H01J 109.5 . . ?
H01I C016 H01J 109.5 . . ?
C00K C016 H01K 109.5 . . ?
H01I C016 H01K 109.5 . . ?
H01J C016 H01K 109.5 . . ?
C00P C017 C015 113.9(5) . . ?
C00P C017 H01L 108.8 . . ?
C015 C017 H01L 108.8 . . ?
C00P C017 H01M 108.8 . . ?
C015 C017 H01M 108.8 . . ?
H01L C017 H01M 107.7 . . ?
C00Z C018 C00Y 121.4(6) . . ?
C00Z C018 H018 119.3 . . ?
C00Y C018 H018 119.3 . . ?
C015 C019 C011 114.1(5) . . ?
C015 C019 H01N 108.7 . . ?
C011 C019 H01N 108.7 . . ?
C015 C019 H01O 108.7 . . ?
C011 C019 H01O 108.7 . . ?
H01N C019 H01O 107.6 . . ?
Si05 C01A H01P 109.5 . . ?
Si05 C01A H01Q 109.5 . . ?
H01P C01A H01Q 109.5 . . ?
Si05 C01A H01R 109.5 . . ?
H01P C01A H01R 109.5 . . ?
H01Q C01A H01R 109.5 . . ?
Si1 C01A H01S 109.5 . . ?
Si1 C01A H01T 109.5 . . ?
H01S C01A H01T 109.5 . . ?
Si1 C01A H01U 109.5 . . ?
H01S C01A H01U 109.5 . . ?
H01T C01A H01U 109.5 . . ?
C01J C01B C01K 108.5(7) . . ?
C01J C01B C01G 108.3(7) . . ?
C01K C01B C01G 107.7(6) . . ?
C01J C01B Si06 111.2(5) . . ?
C01K C01B Si06 110.4(6) . . ?
C01G C01B Si06 110.7(4) . . ?
Si06 C01C H01V 109.5 . . ?
Si06 C01C H01W 109.5 . . ?
H01V C01C H01W 109.5 . . ?
Si06 C01C H01X 109.5 . . ?
H01V C01C H01X 109.5 . . ?
H01W C01C H01X 109.5 . . ?
Si05 C01E H01Y 109.5 . . ?
Si05 C01E H 109.5 . . ?
H01Y C01E H 109.5 . . ?
Si05 C01E HA 109.5 . . ?
H01Y C01E HA 109.5 . . ?
H C01E HA 109.5 . . ?
Si1 C01E HB 109.5 . . ?
Si1 C01E HC 109.5 . . ?
HB C01E HC 109.5 . . ?
Si1 C01E HD 109.5 . . ?
HB C01E HD 109.5 . . ?
HC C01E HD 109.5 . . ?
C01B C01G H01Z 109.5 . . ?
C01B C01G HE 109.5 . . ?
H01Z C01G HE 109.5 . . ?
C01B C01G HF 109.5 . . ?
H01Z C01G HF 109.5 . . ?
HE C01G HF 109.5 . . ?
N00D Si05 C01A 113.9(3) . . ?
N00D Si05 C01E 103.6(3) . . ?
C01A Si05 C01E 107.9(3) . . ?
N00D Si05 C7 115.4(8) . . ?
C01A Si05 C7 113.8(9) . . ?
C01E Si05 C7 100.6(6) . . ?
C8 C7 C9 115(2) . . ?
C8 C7 C10 105.4(18) . . ?
C9 C7 C10 110.6(16) . . ?
C8 C7 Si05 106.2(13) . . ?
C9 C7 Si05 109.6(18) . . ?
C10 C7 Si05 110.4(18) . . ?
C7 C9 H9A 109.5 . . ?
C7 C9 H9B 109.5 . . ?
H9A C9 H9B 109.5 . . ?
C7 C9 H9C 109.5 . . ?
H9A C9 H9C 109.5 . . ?
H9B C9 H9C 109.5 . . ?
C01B C01J H01 109.5 . . ?
C01B C01J HG 109.5 . . ?
H01 C01J HG 109.5 . . ?
C01B C01J HH 109.5 . . ?
H01 C01J HH 109.5 . . ?
HG C01J HH 109.5 . . ?
C01B C01K H0AA 109.5 . . ?
C01B C01K HI 109.5 . . ?
H0AA C01K HI 109.5 . . ?
C01B C01K HJ 109.5 . . ?
H0AA C01K HJ 109.5 . . ?
HI C01K HJ 109.5 . . ?
C2 C1 C6 120.0 . . ?
C2 C1 N007 124.3(4) . . ?
C6 C1 N007 115.5(4) . . ?
C4 C2 C1 120.0 . . ?
C4 C2 H2 120.0 . . ?
C1 C2 H2 120.0 . . ?
C2 C4 C3 120.0 . . ?
C2 C4 H4 120.0 . . ?
C3 C4 H4 120.0 . . ?
C4 C3 C5 120.0 . . ?
C4 C3 H3 120.0 . . ?
C5 C3 H3 120.0 . . ?
C6 C5 C3 120.0 . . ?
C6 C5 H5 120.0 . . ?
C3 C5 H5 120.0 . . ?
C5 C6 C1 120.0 . . ?
C5 C6 H6 120.0 . . ?
C1 C6 H6 120.0 . . ?
C7 C10 H10A 109.5 . . ?
C7 C10 H10B 109.5 . . ?
H10A C10 H10B 109.5 . . ?
C7 C10 H10C 109.5 . . ?
H10A C10 H10C 109.5 . . ?
H10B C10 H10C 109.5 . . ?
C7 C8 H8A 109.5 . . ?
C7 C8 H8B 109.5 . . ?
H8A C8 H8B 109.5 . . ?
C7 C8 H8C 109.5 . . ?
H8A C8 H8C 109.5 . . ?
H8B C8 H8C 109.5 . . ?
N00D Si1 C01A 113.9(3) . . ?
N00D Si1 C01E 103.6(3) . . ?
C01A Si1 C01E 107.9(3) . . ?
N00D Si1 C7A 107.8(8) . . ?
C01A Si1 C7A 106.4(9) . . ?
C01E Si1 C7A 117.6(6) . . ?
C4A C1A C3A 120.0 . . ?
C4A C1A H1A 120.0 . . ?
C3A C1A H1A 120.0 . . ?
C1A C4A C5A 120.0 . . ?
C1A C4A H4A 120.0 . . ?
C5A C4A H4A 120.0 . . ?
C6A C5A C4A 120.0 . . ?
C6A C5A H5A 120.0 . . ?
C4A C5A H5A 120.0 . . ?
C5A C6A C2A 119.3(4) . . ?
C5A C6A H6A 120.4 . . ?
C2A C6A H6A 120.4 . . ?
C6A C2A C3A 112.6(6) . . ?
C6A C2A N007 110.5(5) . . ?
C3A C2A N007 136.2(6) . . ?
C2A C3A C1A 128.1(5) . . ?
C2A C3A H3A 116.0 . . ?
C1A C3A H3A 116.0 . . ?
C10A C7A C8A 111.8(18) . . ?
C10A C7A C9A 104.9(19) . . ?
C8A C7A C9A 103(2) . . ?
C10A C7A Si1 111.8(18) . . ?
C8A C7A Si1 115.6(14) . . ?
C9A C7A Si1 109.2(15) . . ?
C7A C8A H8AA 109.5 . . ?
C7A C8A H8AB 109.5 . . ?
H8AA C8A H8AB 109.5 . . ?
C7A C8A H8AC 109.5 . . ?
H8AA C8A H8AC 109.5 . . ?
H8AB C8A H8AC 109.5 . . ?
C7A C10A H10D 109.5 . . ?
C7A C10A H10E 109.5 . . ?
H10D C10A H10E 109.5 . . ?
C7A C10A H10F 109.5 . . ?
H10D C10A H10F 109.5 . . ?
H10E C10A H10F 109.5 . . ?
C7A C9A H9AA 109.5 . . ?
C7A C9A H9AB 109.5 . . ?
H9AA C9A H9AB 109.5 . . ?
C7A C9A H9AC 109.5 . . ?
H9AA C9A H9AC 109.5 . . ?
H9AB C9A H9AC 109.5 . . ?
N00C Zn1 N00A 146.50(19) . . ?
N00C Zn1 N00B 89.33(17) . . ?
N00A Zn1 N00B 97.71(18) . . ?
N00C Zn1 N007 117.09(18) . . ?
N00A Zn1 N007 95.31(17) . . ?
N00B Zn1 N007 92.98(16) . . ?
N00C Zn1 Zn2 163.50(14) . . ?
N00A Zn1 Zn2 49.13(12) . . ?
N00B Zn1 Zn2 93.21(11) . . ?
N007 Zn1 Zn2 46.52(11) . . ?
N00C Zn1 Zn3 113.03(13) . . ?
N00A Zn1 Zn3 94.82(14) . . ?
N00B Zn1 Zn3 46.26(12) . . ?
N007 Zn1 Zn3 47.07(12) . . ?
Zn2 Zn1 Zn3 59.15(3) . . ?
N009 Zn2 N007 119.23(17) . . ?
N009 Zn2 N008 142.66(17) . . ?
N007 Zn2 N008 97.02(17) . . ?
N009 Zn2 N00A 88.46(17) . . ?
N007 Zn2 N00A 96.23(17) . . ?
N008 Zn2 N00A 96.70(18) . . ?
N009 Zn2 Zn3 167.27(13) . . ?
N007 Zn2 Zn3 48.22(12) . . ?
N008 Zn2 Zn3 49.18(12) . . ?
N00A Zn2 Zn3 94.84(12) . . ?
N009 Zn2 Zn1 114.21(13) . . ?
N007 Zn2 Zn1 49.32(12) . . ?
N008 Zn2 Zn1 95.57(12) . . ?
N00A Zn2 Zn1 47.25(12) . . ?
Zn3 Zn2 Zn1 60.88(3) . . ?
N00D Zn3 N00B 147.65(18) . . ?
N00D Zn3 N007 114.10(18) . . ?
N00B Zn3 N007 97.06(17) . . ?
N00D Zn3 N008 89.13(18) . . ?
N00B Zn3 N008 97.14(18) . . ?
N007 Zn3 N008 94.65(17) . . ?
N00D Zn3 Zn2 111.50(13) . . ?
N00B Zn3 Zn2 95.76(13) . . ?
N007 Zn3 Zn2 47.09(12) . . ?
N008 Zn3 Zn2 47.91(12) . . ?
N00D Zn3 Zn1 162.73(13) . . ?
N00B Zn3 Zn1 48.71(12) . . ?
N007 Zn3 Zn1 48.73(12) . . ?
N008 Zn3 Zn1 93.90(13) . . ?
Zn2 Zn3 Zn1 59.97(3) . . ?

loop_
_geom_bond_atom_site_label_1
_geom_bond_atom_site_label_2
_geom_bond_distance
_geom_bond_site_symmetry_2
_geom_bond_publ_flag
Fe1 N00C 1.889(4) . ?
Fe1 N00A 1.996(4) . ?
Fe1 N00B 2.056(4) . ?
Fe1 N007 2.059(4) . ?
Fe1 Fe2 2.7008(10) . ?
Fe1 Fe3 2.7253(11) . ?
Fe2 N009 1.903(4) . ?
Fe2 N007 1.970(4) . ?
Fe2 N008 2.003(4) . ?
Fe2 N00A 2.055(4) . ?
Fe2 Fe3 2.6781(10) . ?
Fe3 N00D 1.891(5) . ?
Fe3 N00B 1.977(4) . ?
Fe3 N007 2.006(4) . ?
Fe3 N008 2.042(4) . ?
Si04 N009 1.743(4) . ?
Si04 C00L 1.866(5) . ?
Si04 C00M 1.868(6) . ?
Si04 C00K 1.897(6) . ?
Si06 N00C 1.732(4) . ?
Si06 C01C 1.873(7) . ?
Si06 C010 1.881(6) . ?
Si06 C01B 1.896(7) . ?
N007 C1 1.392(5) . ?
N007 C2A 1.392(5) . ?
N007 Zn2 1.970(4) . ?
N007 Zn3 2.006(4) . ?
N007 Zn1 2.059(4) . ?
N008 C00I 1.445(7) . ?
N008 C00P 1.499(7) . ?
N008 Zn2 2.003(4) . ?
N008 Zn3 2.042(4) . ?
N009 C00F 1.399(6) . ?
N009 Zn2 1.903(4) . ?
N00A C00E 1.445(7) . ?
N00A C011 1.482(7) . ?
N00A Zn1 1.996(4) . ?
N00A Zn2 2.055(4) . ?
N00B C00H 1.442(6) . ?
N00B C015 1.500(7) . ?
N00B Zn3 1.977(4) . ?
N00B Zn1 2.056(4) . ?
N00C C00J 1.399(6) . ?
N00C Zn1 1.889(4) . ?
N00D C00G 1.398(6) . ?
N00D Si1 1.737(5) . ?
N00D Si05 1.737(5) . ?
N00D Zn3 1.891(5) . ?
C00E C00S 1.392(8) . ?
C00E C00F 1.421(7) . ?
C00F C00T 1.399(7) . ?
C00G C00Y 1.400(8) . ?
C00G C00I 1.417(8) . ?
C00H C00Q 1.390(7) . ?
C00H C00J 1.424(7) . ?
C00I C00R 1.402(7) . ?
C00J C00W 1.397(7) . ?
C00K C016 1.526(8) . ?
C00K C014 1.536(7) . ?
C00K C00V 1.547(7) . ?
C00L H00A 0.9800 . ?
C00L H00B 0.9800 . ?
C00L H00C 0.9800 . ?
C00M H00D 0.9800 . ?
C00M H00E 0.9800 . ?
C00M H00F 0.9800 . ?
C00N C00X 1.377(9) . ?
C00N C00Q 1.383(8) . ?
C00N H00N 0.9500 . ?
C00O C00T 1.375(8) . ?
C00O C013 1.393(9) . ?
C00O H00O 0.9500 . ?
C00P C012 1.524(8) . ?
C00P C017 1.525(8) . ?
C00P H00P 1.0000 . ?
C00Q H00Q 0.9500 . ?
C00R C00Z 1.359(8) . ?
C00R H00R 0.9500 . ?
C00S C013 1.369(9) . ?
C00S H00S 0.9500 . ?
C00T H00T 0.9500 . ?
C00V H00G 0.9800 . ?
C00V H00H 0.9800 . ?
C00V H00I 0.9800 . ?
C00W C00X 1.390(8) . ?
C00W H00W 0.9500 . ?
C00X H00X 0.9500 . ?
C00Y C018 1.384(8) . ?
C00Y H00Y 0.9500 . ?
C00Z C018 1.377(9) . ?
C00Z H00Z 0.9500 . ?
C010 H01A 0.9800 . ?
C010 H01B 0.9800 . ?
C010 H01C 0.9800 . ?
C011 C012 1.529(8) . ?
C011 C019 1.535(8) . ?
C011 H011 1.0000 . ?
C012 H01D 0.9900 . ?
C012 H01E 0.9900 . ?
C013 H013 0.9500 . ?
C014 H01F 0.9800 . ?
C014 H01G 0.9800 . ?
C014 H01H 0.9800 . ?
C015 C019 1.525(9) . ?
C015 C017 1.537(8) . ?
C015 H015 1.0000 . ?
C016 H01I 0.9800 . ?
C016 H01J 0.9800 . ?
C016 H01K 0.9800 . ?
C017 H01L 0.9900 . ?
C017 H01M 0.9900 . ?
C018 H018 0.9500 . ?
C019 H01N 0.9900 . ?
C019 H01O 0.9900 . ?
C01A Si1 1.863(6) . ?
C01A Si05 1.863(6) . ?
C01A H01P 0.9800 . ?
C01A H01Q 0.9800 . ?
C01A H01R 0.9800 . ?
C01A H01S 0.9800 . ?
C01A H01T 0.9800 . ?
C01A H01U 0.9800 . ?
C01B C01J 1.529(10) . ?
C01B C01K 1.533(10) . ?
C01B C01G 1.539(10) . ?
C01C H01V 0.9800 . ?
C01C H01W 0.9800 . ?
C01C H01X 0.9800 . ?
C01E Si1 1.866(7) . ?
C01E Si05 1.866(7) . ?
C01E H01Y 0.9800 . ?
C01E H 0.9800 . ?
C01E HA 0.9800 . ?
C01E HB 0.9800 . ?
C01E HC 0.9800 . ?
C01E HD 0.9800 . ?
C01G H01Z 0.9800 . ?
C01G HE 0.9800 . ?
C01G HF 0.9800 . ?
Si05 C7 1.87(3) . ?
C7 C8 1.50(2) . ?
C7 C9 1.52(4) . ?
C7 C10 1.59(3) . ?
C9 H9A 0.9800 . ?
C9 H9B 0.9800 . ?
C9 H9C 0.9800 . ?
C01J H01 0.9800 . ?
C01J HG 0.9800 . ?
C01J HH 0.9800 . ?
C01K H0AA 0.9800 . ?
C01K HI 0.9800 . ?
C01K HJ 0.9800 . ?
C1 C2 1.3900 . ?
C1 C6 1.3900 . ?
C2 C4 1.3900 . ?
C2 H2 0.9500 . ?
C4 C3 1.3900 . ?
C4 H4 0.9500 . ?
C3 C5 1.3900 . ?
C3 H3 0.9500 . ?
C5 C6 1.3900 . ?
C5 H5 0.9500 . ?
C6 H6 0.9500 . ?
C10 H10A 0.9800 . ?
C10 H10B 0.9800 . ?
C10 H10C 0.9800 . ?
C8 H8A 0.9800 . ?
C8 H8B 0.9800 . ?
C8 H8C 0.9800 . ?
Si1 C7A 1.94(3) . ?
C1A C4A 1.3900 . ?
C1A C3A 1.3900 . ?
C1A H1A 0.9500 . ?
C4A C5A 1.3900 . ?
C4A H4A 0.9500 . ?
C5A C6A 1.3900 . ?
C5A H5A 0.9500 . ?
C6A C2A 1.609(12) . ?
C6A H6A 0.9500 . ?
C2A C3A 1.276(12) . ?
C3A H3A 0.9500 . ?
C7A C10A 1.47(3) . ?
C7A C8A 1.57(2) . ?
C7A C9A 1.58(4) . ?
C8A H8AA 0.9800 . ?
C8A H8AB 0.9800 . ?
C8A H8AC 0.9800 . ?
C10A H10D 0.9800 . ?
C10A H10E 0.9800 . ?
C10A H10F 0.9800 . ?
C9A H9AA 0.9800 . ?
C9A H9AB 0.9800 . ?
C9A H9AC 0.9800 . ?
Zn1 Zn2 2.7008(10) . ?
Zn1 Zn3 2.7253(11) . ?
Zn2 Zn3 2.6781(10) . ?

loop_
_geom_torsion_atom_site_label_1
_geom_torsion_atom_site_label_2
_geom_torsion_atom_site_label_3
_geom_torsion_atom_site_label_4
_geom_torsion
_geom_torsion_site_symmetry_1
_geom_torsion_site_symmetry_2
_geom_torsion_site_symmetry_3
_geom_torsion_site_symmetry_4
_geom_torsion_publ_flag
C00L Si04 N009 C00F 49.8(5) . . . . ?
C00M Si04 N009 C00F 166.5(4) . . . . ?
C00K Si04 N009 C00F -75.1(5) . . . . ?
C00L Si04 N009 Zn2 -124.8(3) . . . . ?
C00M Si04 N009 Zn2 -8.0(3) . . . . ?
C00K Si04 N009 Zn2 110.3(3) . . . . ?
C00L Si04 N009 Fe2 -124.8(3) . . . . ?
C00M Si04 N009 Fe2 -8.0(3) . . . . ?
C00K Si04 N009 Fe2 110.3(3) . . . . ?
C01C Si06 N00C C00J 47.0(6) . . . . ?
C010 Si06 N00C C00J 164.4(5) . . . . ?
C01B Si06 N00C C00J -77.9(5) . . . . ?
C01C Si06 N00C Zn1 -128.4(3) . . . . ?
C010 Si06 N00C Zn1 -11.0(4) . . . . ?
C01B Si06 N00C Zn1 106.7(3) . . . . ?
C01C Si06 N00C Fe1 -128.4(3) . . . . ?
C010 Si06 N00C Fe1 -11.0(4) . . . . ?
C01B Si06 N00C Fe1 106.7(3) . . . . ?
N00A Fe1 N00C C00J 115.0(4) . . . . ?
N00B Fe1 N00C C00J 12.0(3) . . . . ?
N007 Fe1 N00C C00J -81.0(4) . . . . ?
Fe2 Fe1 N00C C00J -87.1(6) . . . . ?
Fe3 Fe1 N00C C00J -28.9(4) . . . . ?
N00A Fe1 N00C Si06 -68.8(4) . . . . ?
N00B Fe1 N00C Si06 -171.8(3) . . . . ?
N007 Fe1 N00C Si06 95.2(3) . . . . ?
Fe2 Fe1 N00C Si06 89.1(5) . . . . ?
Fe3 Fe1 N00C Si06 147.3(2) . . . . ?
N00B Fe3 N00D C00G 116.2(4) . . . . ?
N007 Fe3 N00D C00G -80.6(3) . . . . ?
N008 Fe3 N00D C00G 14.1(3) . . . . ?
Fe2 Fe3 N00D C00G -29.3(3) . . . . ?
Fe1 Fe3 N00D C00G -86.3(5) . . . . ?
N00B Fe3 N00D Si05 -67.4(4) . . . . ?
N007 Fe3 N00D Si05 95.9(3) . . . . ?
N008 Fe3 N00D Si05 -169.4(3) . . . . ?
Fe2 Fe3 N00D Si05 147.1(2) . . . . ?
Fe1 Fe3 N00D Si05 90.2(5) . . . . ?
C011 N00A C00E C00S 57.1(7) . . . . ?
Zn1 N00A C00E C00S -82.4(6) . . . . ?
Fe1 N00A C00E C00S -82.4(6) . . . . ?
Zn2 N00A C00E C00S -171.6(4) . . . . ?
Fe2 N00A C00E C00S -171.6(4) . . . . ?
C011 N00A C00E C00F -124.3(5) . . . . ?
Zn1 N00A C00E C00F 96.2(5) . . . . ?
Fe1 N00A C00E C00F 96.2(5) . . . . ?
Zn2 N00A C00E C00F 7.1(5) . . . . ?
Fe2 N00A C00E C00F 7.1(5) . . . . ?
Si04 N009 C00F C00T -10.9(8) . . . . ?
Zn2 N009 C00F C00T 164.3(4) . . . . ?
Fe2 N009 C00F C00T 164.3(4) . . . . ?
Si04 N009 C00F C00E 170.1(4) . . . . ?
Zn2 N009 C00F C00E -14.7(5) . . . . ?
Fe2 N009 C00F C00E -14.7(5) . . . . ?
C00S C00E C00F C00T 4.2(8) . . . . ?
N00A C00E C00F C00T -174.4(5) . . . . ?
C00S C00E C00F N009 -176.7(5) . . . . ?
N00A C00E C00F N009 4.6(7) . . . . ?
Si1 N00D C00G C00Y -13.2(8) . . . . ?
Si05 N00D C00G C00Y -13.2(8) . . . . ?
Zn3 N00D C00G C00Y 162.9(5) . . . . ?
Fe3 N00D C00G C00Y 162.9(5) . . . . ?
Si1 N00D C00G C00I 168.5(4) . . . . ?
Si05 N00D C00G C00I 168.5(4) . . . . ?
Zn3 N00D C00G C00I -15.4(6) . . . . ?
Fe3 N00D C00G C00I -15.4(6) . . . . ?
C015 N00B C00H C00Q 60.2(6) . . . . ?
Zn3 N00B C00H C00Q -81.2(5) . . . . ?
Fe3 N00B C00H C00Q -81.2(5) . . . . ?
Fe1 N00B C00H C00Q -171.4(4) . . . . ?
Zn1 N00B C00H C00Q -171.4(4) . . . . ?
C015 N00B C00H C00J -121.3(5) . . . . ?
Zn3 N00B C00H C00J 97.3(5) . . . . ?
Fe3 N00B C00H C00J 97.3(5) . . . . ?
Fe1 N00B C00H C00J 7.1(5) . . . . ?
Zn1 N00B C00H C00J 7.1(5) . . . . ?
N00D C00G C00I C00R -174.3(5) . . . . ?
C00Y C00G C00I C00R 7.3(8) . . . . ?
N00D C00G C00I N008 7.0(7) . . . . ?
C00Y C00G C00I N008 -171.4(5) . . . . ?
C00P N008 C00I C00R 53.6(7) . . . . ?
Zn2 N008 C00I C00R -86.5(5) . . . . ?
Fe2 N008 C00I C00R -86.5(5) . . . . ?
Zn3 N008 C00I C00R -174.1(4) . . . . ?
Fe3 N008 C00I C00R -174.1(4) . . . . ?
C00P N008 C00I C00G -127.7(5) . . . . ?
Zn2 N008 C00I C00G 92.2(5) . . . . ?
Fe2 N008 C00I C00G 92.2(5) . . . . ?
Zn3 N008 C00I C00G 4.6(5) . . . . ?
Fe3 N008 C00I C00G 4.6(5) . . . . ?
Si06 N00C C00J C00W -8.6(8) . . . . ?
Zn1 N00C C00J C00W 167.2(4) . . . . ?
Fe1 N00C C00J C00W 167.2(4) . . . . ?
Si06 N00C C00J C00H 173.2(4) . . . . ?
Zn1 N00C C00J C00H -11.0(6) . . . . ?
Fe1 N00C C00J C00H -11.0(6) . . . . ?
C00Q C00H C00J C00W 2.2(7) . . . . ?
N00B C00H C00J C00W -176.3(5) . . . . ?
C00Q C00H C00J N00C -179.4(5) . . . . ?
N00B C00H C00J N00C 2.1(7) . . . . ?
N009 Si04 C00K C016 57.7(4) . . . . ?
C00L Si04 C00K C016 -69.0(4) . . . . ?
C00M Si04 C00K C016 173.4(4) . . . . ?
N009 Si04 C00K C014 -62.9(4) . . . . ?
C00L Si04 C00K C014 170.4(4) . . . . ?
C00M Si04 C00K C014 52.8(4) . . . . ?
N009 Si04 C00K C00V 178.3(4) . . . . ?
C00L Si04 C00K C00V 51.6(5) . . . . ?
C00M Si04 C00K C00V -66.0(4) . . . . ?
C00I N008 C00P C012 -126.0(5) . . . . ?
Zn2 N008 C00P C012 10.8(6) . . . . ?
Fe2 N008 C00P C012 10.8(6) . . . . ?
Zn3 N008 C00P C012 109.1(4) . . . . ?
Fe3 N008 C00P C012 109.1(4) . . . . ?
C00I N008 C00P C017 110.3(5) . . . . ?
Zn2 N008 C00P C017 -112.8(5) . . . . ?
Fe2 N008 C00P C017 -112.8(5) . . . . ?
Zn3 N008 C00P C017 -14.5(6) . . . . ?
Fe3 N008 C00P C017 -14.5(6) . . . . ?
C00X C00N C00Q C00H -0.1(8) . . . . ?
C00J C00H C00Q C00N -1.6(8) . . . . ?
N00B C00H C00Q C00N 176.9(5) . . . . ?
C00G C00I C00R C00Z -5.2(8) . . . . ?
N008 C00I C00R C00Z 173.4(5) . . . . ?
C00F C00E C00S C013 -2.3(9) . . . . ?
N00A C00E C00S C013 176.3(5) . . . . ?
C013 C00O C00T C00F 0.1(9) . . . . ?
N009 C00F C00T C00O 177.8(5) . . . . ?
C00E C00F C00T C00O -3.2(8) . . . . ?
N00C C00J C00W C00X -179.5(5) . . . . ?
C00H C00J C00W C00X -1.3(8) . . . . ?
C00Q C00N C00X C00W 1.0(8) . . . . ?
C00J C00W C00X C00N -0.3(9) . . . . ?
N00D C00G C00Y C018 177.1(5) . . . . ?
C00I C00G C00Y C018 -4.6(8) . . . . ?
C00I C00R C00Z C018 0.2(9) . . . . ?
C00E N00A C011 C012 107.5(5) . . . . ?
Zn1 N00A C011 C012 -114.0(4) . . . . ?
Fe1 N00A C011 C012 -114.0(4) . . . . ?
Zn2 N00A C011 C012 -16.1(6) . . . . ?
Fe2 N00A C011 C012 -16.1(6) . . . . ?
C00E N00A C011 C019 -128.4(5) . . . . ?
Zn1 N00A C011 C019 10.0(6) . . . . ?
Fe1 N00A C011 C019 10.0(6) . . . . ?
Zn2 N00A C011 C019 107.9(5) . . . . ?
Fe2 N00A C011 C019 107.9(5) . . . . ?
N008 C00P C012 C011 -71.2(6) . . . . ?
C017 C00P C012 C011 52.2(6) . . . . ?
N00A C011 C012 C00P 73.9(6) . . . . ?
C019 C011 C012 C00P -52.3(6) . . . . ?
C00E C00S C013 C00O -0.9(9) . . . . ?
C00T C00O C013 C00S 2.1(9) . . . . ?
C00H N00B C015 C019 108.1(5) . . . . ?
Zn3 N00B C015 C019 -112.5(4) . . . . ?
Fe3 N00B C015 C019 -112.5(4) . . . . ?
Fe1 N00B C015 C019 -13.0(5) . . . . ?
Zn1 N00B C015 C019 -13.0(5) . . . . ?
C00H N00B C015 C017 -127.9(5) . . . . ?
Zn3 N00B C015 C017 11.6(6) . . . . ?
Fe3 N00B C015 C017 11.6(6) . . . . ?
Fe1 N00B C015 C017 111.1(5) . . . . ?
Zn1 N00B C015 C017 111.1(5) . . . . ?
N008 C00P C017 C015 72.3(7) . . . . ?
C012 C00P C017 C015 -52.1(7) . . . . ?
N00B C015 C017 C00P -71.9(7) . . . . ?
C019 C015 C017 C00P 52.8(6) . . . . ?
C00R C00Z C018 C00Y 2.5(10) . . . . ?
C00G C00Y C018 C00Z -0.2(10) . . . . ?
N00B C015 C019 C011 71.8(6) . . . . ?
C017 C015 C019 C011 -53.5(6) . . . . ?
N00A C011 C019 C015 -71.4(7) . . . . ?
C012 C011 C019 C015 53.1(6) . . . . ?
N00C Si06 C01B C01J 55.0(7) . . . . ?
C01C Si06 C01B C01J -71.6(7) . . . . ?
C010 Si06 C01B C01J 171.0(6) . . . . ?
N00C Si06 C01B C01K 175.4(5) . . . . ?
C01C Si06 C01B C01K 48.9(6) . . . . ?
C010 Si06 C01B C01K -68.6(6) . . . . ?
N00C Si06 C01B C01G -65.5(6) . . . . ?
C01C Si06 C01B C01G 168.0(5) . . . . ?
C010 Si06 C01B C01G 50.5(6) . . . . ?
C00G N00D Si05 C01A 54.7(5) . . . . ?
Fe3 N00D Si05 C01A -120.9(3) . . . . ?
C00G N00D Si05 C01E 171.6(5) . . . . ?
Fe3 N00D Si05 C01E -4.0(4) . . . . ?
C00G N00D Si05 C7 -79.6(9) . . . . ?
Fe3 N00D Si05 C7 104.8(8) . . . . ?
N00D Si05 C7 C8 58.9(19) . . . . ?
C01A Si05 C7 C8 -75.4(18) . . . . ?
C01E Si05 C7 C8 169.6(15) . . . . ?
N00D Si05 C7 C9 -176.8(12) . . . . ?
C01A Si05 C7 C9 48.9(15) . . . . ?
C01E Si05 C7 C9 -66.2(15) . . . . ?
N00D Si05 C7 C10 -54.8(11) . . . . ?
C01A Si05 C7 C10 170.9(9) . . . . ?
C01E Si05 C7 C10 55.8(12) . . . . ?
Fe2 N007 C1 C2 136.0(4) . . . . ?
Fe3 N007 C1 C2 -103.8(5) . . . . ?
Fe1 N007 C1 C2 9.3(7) . . . . ?
Fe2 N007 C1 C6 -49.8(6) . . . . ?
Fe3 N007 C1 C6 70.4(5) . . . . ?
Fe1 N007 C1 C6 -176.5(3) . . . . ?
C6 C1 C2 C4 0.0 . . . . ?
N007 C1 C2 C4 173.9(6) . . . . ?
C1 C2 C4 C3 0.0 . . . . ?
C2 C4 C3 C5 0.0 . . . . ?
C4 C3 C5 C6 0.0 . . . . ?
C3 C5 C6 C1 0.0 . . . . ?
C2 C1 C6 C5 0.0 . . . . ?
N007 C1 C6 C5 -174.5(5) . . . . ?
C00G N00D Si1 C01A 54.7(5) . . . . ?
Zn3 N00D Si1 C01A -120.9(3) . . . . ?
C00G N00D Si1 C01E 171.6(5) . . . . ?
Zn3 N00D Si1 C01E -4.0(4) . . . . ?
C00G N00D Si1 C7A -63.1(9) . . . . ?
Zn3 N00D Si1 C7A 121.3(8) . . . . ?
C3A C1A C4A C5A 0.0 . . . . ?
C1A C4A C5A C6A 0.0 . . . . ?
C4A C5A C6A C2A 0.0(7) . . . . ?
C5A C6A C2A C3A -0.1(15) . . . . ?
C5A C6A C2A N007 172.2(7) . . . . ?
Zn2 N007 C2A C6A 43.2(8) . . . . ?
Zn3 N007 C2A C6A 163.4(5) . . . . ?
Zn1 N007 C2A C6A -83.4(6) . . . . ?
Zn2 N007 C2A C3A -147.1(11) . . . . ?
Zn3 N007 C2A C3A -26.9(13) . . . . ?
Zn1 N007 C2A C3A 86.2(13) . . . . ?
C6A C2A C3A C1A 0.1(17) . . . . ?
N007 C2A C3A C1A -169.4(8) . . . . ?
C4A C1A C3A C2A -0.1(10) . . . . ?
C00J N00C Zn1 N00A 115.0(4) . . . . ?
Si06 N00C Zn1 N00A -68.8(4) . . . . ?
C00J N00C Zn1 N00B 12.0(3) . . . . ?
Si06 N00C Zn1 N00B -171.8(3) . . . . ?
C00J N00C Zn1 N007 -81.0(4) . . . . ?
Si06 N00C Zn1 N007 95.2(3) . . . . ?
C00J N00C Zn1 Zn2 -87.1(6) . . . . ?
Si06 N00C Zn1 Zn2 89.1(5) . . . . ?
C00J N00C Zn1 Zn3 -28.9(4) . . . . ?
Si06 N00C Zn1 Zn3 147.3(2) . . . . ?
C00G N00D Zn3 N00B 116.2(4) . . . . ?
Si1 N00D Zn3 N00B -67.4(4) . . . . ?
C00G N00D Zn3 N007 -80.6(3) . . . . ?
Si1 N00D Zn3 N007 95.9(3) . . . . ?
C00G N00D Zn3 N008 14.1(3) . . . . ?
Si1 N00D Zn3 N008 -169.4(3) . . . . ?
C00G N00D Zn3 Zn2 -29.3(3) . . . . ?
Si1 N00D Zn3 Zn2 147.1(2) . . . . ?
C00G N00D Zn3 Zn1 -86.3(5) . . . . ?
Si1 N00D Zn3 Zn1 90.2(5) . . . . ?
